data_4085305
loop_
_publ_author_name
'Garc\'ia-Valle, Francisco M.'
'Estivill, Robert'
'Gallegos, Carlos'
'Cuenca, Tom\'as'
'Mosquera, Marta E. G.'
'Tabernero, Vanessa'
'Cano, Jes\'us'

_publ_section_title
;
 Metal and Ligand-Substituent Effects in the Immortal Polymerization
 ofrac-Lactide with Li, Na, and K Phenoxo-imine Complexes
;
_journal_issue 2
_journal_name_full Organometallics
_journal_page_first 477
_journal_paper_doi 10.1021/om501000b
_journal_volume 34
_journal_year 2015
_chemical_formula_sum 'C37 H58 K N O4'
_chemical_formula_weight 619.94
_chemical_name_systematic
;
 ?
;
_space_group_IT_number 2
_symmetry_cell_setting triclinic
_symmetry_Int_Tables_number 2
_symmetry_space_group_name_Hall '-P 1'
_symmetry_space_group_name_H-M 'P -1'
_atom_sites_solution_hydrogens geom
_atom_sites_solution_primary direct
_atom_sites_solution_secondary difmap
_audit_creation_method SHELXL-97
_cell_angle_alpha 78.495(15)
_cell_angle_beta 83.256(17)
_cell_angle_gamma 72.24(3)
_cell_formula_units_Z 4
_cell_length_a 11.372(6)
_cell_length_b 17.158(10)
_cell_length_c 20.651(2)
_cell_measurement_reflns_used 40
_cell_measurement_temperature 200(2)
_cell_measurement_theta_max 21.03
_cell_measurement_theta_min 3.59
_cell_volume 3753(3)
_computing_cell_refinement 'Dirax/lsq (Duisenberg & Schreurs, 1989-2000)'
_computing_data_collection 'Collect (Bruker AXS BV, 1997-2004)'
_computing_data_reduction 'EvalCCD (Duisenberg & Schreurs 1990-2000)'
_computing_molecular_graphics 'Ortep-3 for Windows (Farrugia, 1997)'
_computing_publication_material 'WinGX publication routines (Farrugia, 1999)'
_computing_structure_refinement 'SHELXL-97 (Sheldrick, 2008)'
_diffrn_ambient_temperature 200(2)
_diffrn_detector 'CCD plate'
_diffrn_detector_area_resol_mean 9
_diffrn_measured_fraction_theta_full 0.984
_diffrn_measured_fraction_theta_max 0.984
_diffrn_measurement_device '95mm CCD camera on \k-goniostat'
_diffrn_measurement_device_type KappaCCD
_diffrn_measurement_method 'CCD rotation images, thick slices'
_diffrn_orient_matrix_type X=UH
_diffrn_orient_matrix_UB_11 0.01
_diffrn_orient_matrix_UB_12 0
_diffrn_orient_matrix_UB_13 0
_diffrn_orient_matrix_UB_21 0
_diffrn_orient_matrix_UB_22 0.01
_diffrn_orient_matrix_UB_23 0
_diffrn_orient_matrix_UB_31 0
_diffrn_orient_matrix_UB_32 0
_diffrn_orient_matrix_UB_33 0.01
_diffrn_radiation_monochromator graphite
_diffrn_radiation_probe x-ray
_diffrn_radiation_source 'fine-focus sealed tube'
_diffrn_radiation_type MoK\a
_diffrn_radiation_wavelength 0.71073
_diffrn_reflns_av_R_equivalents 0.0460
_diffrn_reflns_av_sigmaI/netI 0.1074
_diffrn_reflns_limit_h_max 14
_diffrn_reflns_limit_h_min -14
_diffrn_reflns_limit_k_max 22
_diffrn_reflns_limit_k_min -22
_diffrn_reflns_limit_l_max 26
_diffrn_reflns_limit_l_min -26
_diffrn_reflns_number 61670
_diffrn_reflns_theta_full 27.50
_diffrn_reflns_theta_max 27.50
_diffrn_reflns_theta_min 3.01
_diffrn_source 'Enraf Nonius FR590'
_exptl_absorpt_coefficient_mu 0.177
_exptl_absorpt_correction_T_max 1.23
_exptl_absorpt_correction_T_min 0.749
_exptl_absorpt_correction_type multi-scan
_exptl_absorpt_process_details
;
 R.H. Blessing, Acta Cryst. (1995), A51, 33-38
;
_exptl_crystal_colour red
_exptl_crystal_density_diffrn 1.097
_exptl_crystal_density_method 'not measured'
_exptl_crystal_description prism
_exptl_crystal_F_000 1352
_exptl_crystal_size_max 0.471
_exptl_crystal_size_mid 0.467
_exptl_crystal_size_min 0.438
_refine_diff_density_max 0.467
_refine_diff_density_min -0.315
_refine_diff_density_rms 0.056
_refine_ls_extinction_coef 0.0044(8)
_refine_ls_extinction_expression Fc^*^=kFc[1+0.001xFc^2^\l^3^/sin(2\q)]^-1/4^
_refine_ls_extinction_method SHELXL
_refine_ls_goodness_of_fit_ref 1.038
_refine_ls_hydrogen_treatment mixed
_refine_ls_matrix_type full
_refine_ls_number_parameters 784
_refine_ls_number_reflns 16970
_refine_ls_number_restraints 0
_refine_ls_restrained_S_all 1.038
_refine_ls_R_factor_all 0.1456
_refine_ls_R_factor_gt 0.0744
_refine_ls_shift/su_max 0.001
_refine_ls_shift/su_mean 0.000
_refine_ls_structure_factor_coef Fsqd
_refine_ls_weighting_details 'calc w=1/[\s^2^(Fo^2^)+(0.0819P)^2^+1.2221P] where P=(Fo^2^+2Fc^2^)/3'
_refine_ls_weighting_scheme calc
_refine_ls_wR_factor_gt 0.1791
_refine_ls_wR_factor_ref 0.2119
_reflns_number_gt 8784
_reflns_number_total 16970
_reflns_threshold_expression >2sigma(I)
_cod_data_source_file om501000b_si_002.cif
_cod_data_source_block 3d
_cod_depositor_comments 'Adding full bibliography for 4085301--4085306.cif.'
_cod_database_code 4085305

loop_
_symmetry_equiv_pos_as_xyz
'x, y, z'
'-x, -y, -z'

loop_
_atom_site_label
_atom_site_type_symbol
_atom_site_fract_x
_atom_site_fract_y
_atom_site_fract_z
_atom_site_U_iso_or_equiv
_atom_site_adp_type
_atom_site_occupancy
_atom_site_symmetry_multiplicity
_atom_site_calc_flag
_atom_site_refinement_flags
K1 K 0.47850(6) 0.40306(4) 0.47512(3) 0.04376(19) Uani 1 1 d .
O1 O 0.86745(18) 0.98400(13) 0.04791(9) 0.0416(5) Uani 1 1 d .
O2 O 0.34573(18) 0.55636(12) 0.47597(9) 0.0399(5) Uani 1 1 d .
K2 K 1.03960(7) 1.05273(5) 0.06710(3) 0.0488(2) Uani 1 1 d .
N1 N 0.6393(2) 1.22141(16) 0.03605(12) 0.0412(6) Uani 1 1 d .
C4 C 0.8224(2) 0.36555(17) 0.46204(14) 0.0341(6) Uani 1 1 d .
N2 N 0.8470(2) 0.41313(17) 0.34619(12) 0.0422(6) Uani 1 1 d .
C6 C 0.7515(2) 0.37983(17) 0.52249(13) 0.0332(6) Uani 1 1 d .
C7 C 0.7842(3) 1.00065(18) 0.09593(13) 0.0351(6) Uani 1 1 d .
C8 C 0.7918(3) 0.31843(18) 0.58052(14) 0.0370(6) Uani 1 1 d .
C9 C 0.9263(3) 0.29555(19) 0.45976(15) 0.0387(7) Uani 1 1 d .
H9 H 0.9711 0.2882 0.4185 0.046 Uiso 1 1 calc R
C10 C 0.7005(2) 1.08213(18) 0.09467(13) 0.0360(6) Uani 1 1 d .
C11 C 0.7018(3) 1.14558(19) 0.03665(14) 0.0367(6) Uani 1 1 d .
C12 C 0.6122(3) 1.1017(2) 0.14758(14) 0.0406(7) Uani 1 1 d .
H12 H 0.5581 1.1566 0.1450 0.049 Uiso 1 1 calc R
C13 C 0.8947(3) 0.25169(19) 0.57429(16) 0.0423(7) Uani 1 1 d .
H13 H 0.9199 0.2122 0.6131 0.051 Uiso 1 1 calc R
C14 C 0.6400(3) 1.28255(19) -0.02052(14) 0.0405(7) Uani 1 1 d .
C15 C 0.6850(3) 0.9636(2) 0.20388(14) 0.0414(7) Uani 1 1 d .
H15 H 0.6791 0.9228 0.2417 0.050 Uiso 1 1 calc R
C16 C 0.9650(3) 0.23775(18) 0.51480(16) 0.0410(7) Uani 1 1 d .
C17 C 0.7924(3) 0.4264(2) 0.40232(14) 0.0361(6) Uani 1 1 d .
C18 C 0.7740(3) 0.93995(19) 0.15415(13) 0.0377(6) Uani 1 1 d .
O10 O 0.9675(3) 1.22140(19) 0.06990(15) 0.0762(8) Uani 1 1 d .
C20 C 0.5309(3) 1.3495(2) -0.03319(15) 0.0444(7) Uani 1 1 d .
C21 C 0.6026(3) 1.0440(2) 0.20230(14) 0.0423(7) Uani 1 1 d .
O13 O 0.5608(3) 0.23197(16) 0.49406(18) 0.0828(9) Uani 1 1 d .
C23 C 1.0753(3) 0.1593(2) 0.51231(19) 0.0536(9) Uani 1 1 d .
O14 O 0.2810(2) 0.35927(18) 0.54537(14) 0.0724(8) Uani 1 1 d .
O11 O 1.0040(3) 1.0595(2) 0.20112(13) 0.0808(9) Uani 1 1 d .
O15 O 0.5424(3) 0.3633(2) 0.35109(14) 0.0815(9) Uani 1 1 d .
C27 C 0.7204(3) 0.3279(2) 0.64781(15) 0.0493(8) Uani 1 1 d .
C28 C 0.8628(3) 0.8514(2) 0.16079(15) 0.0477(8) Uani 1 1 d .
O12 O 1.2719(2) 0.9667(2) 0.11196(13) 0.0797(9) Uani 1 1 d .
C30 C 0.8208(3) 0.4755(2) 0.28965(15) 0.0467(8) Uani 1 1 d .
C31 C 0.0683(3) 0.4193(2) 0.56429(16) 0.0506(8) Uani 1 1 d .
H31A H -0.0093 0.4124 0.5524 0.061 Uiso 1 1 calc R
H31B H 0.0529 0.4774 0.5706 0.061 Uiso 1 1 calc R
C32 C 0.5090(3) 1.0639(2) 0.26170(16) 0.0553(9) Uani 1 1 d .
C33 C 0.4147(3) 1.3567(2) 0.01420(17) 0.0544(9) Uani 1 1 d .
C34 C 0.7466(3) 1.2807(2) -0.06171(17) 0.0528(8) Uani 1 1 d .
H34 H 0.8200 1.2366 -0.0520 0.063 Uiso 1 1 calc R
C35 C 0.1700(3) 0.3973(3) 0.51235(17) 0.0577(9) Uani 1 1 d .
H35A H 0.1537 0.3586 0.4873 0.069 Uiso 1 1 calc R
H35B H 0.1762 0.4479 0.4810 0.069 Uiso 1 1 calc R
C36 C 0.1165(3) 0.3584(2) 0.62617(17) 0.0547(9) Uani 1 1 d .
H36A H 0.0931 0.3854 0.6658 0.066 Uiso 1 1 calc R
H36B H 0.0837 0.3099 0.6330 0.066 Uiso 1 1 calc R
C37 C 0.7006(4) 0.5258(2) 0.27835(16) 0.0587(9) Uani 1 1 d .
H37 H 0.6348 0.5177 0.3093 0.070 Uiso 1 1 calc R
C38 C 0.9967(3) 0.8552(2) 0.15836(19) 0.0614(10) Uani 1 1 d .
H38A H 1.0142 0.8907 0.1172 0.092 Uiso 1 1 calc R
H38B H 1.0539 0.7992 0.1600 0.092 Uiso 1 1 calc R
H38C H 1.0073 0.8783 0.1963 0.092 Uiso 1 1 calc R
C39 C 0.2553(3) 0.3324(2) 0.61264(17) 0.0568(9) Uani 1 1 d .
H39A H 0.2944 0.3576 0.6400 0.068 Uiso 1 1 calc R
H39B H 0.2886 0.2712 0.6238 0.068 Uiso 1 1 calc R
C40 C 0.9191(4) 0.4837(3) 0.24232(17) 0.0632(10) Uani 1 1 d .
C41 C 0.8481(4) 0.8103(2) 0.10381(18) 0.0599(10) Uani 1 1 d .
H41A H 0.8624 0.8447 0.0614 0.090 Uiso 1 1 calc R
H41B H 0.7642 0.8049 0.1070 0.090 Uiso 1 1 calc R
H41C H 0.9083 0.7551 0.1067 0.090 Uiso 1 1 calc R
C42 C 0.6416(4) 1.4056(2) -0.13048(18) 0.0669(11) Uani 1 1 d .
H42 H 0.6405 1.4474 -0.1684 0.080 Uiso 1 1 calc R
C43 C 0.3653(4) 1.2823(3) 0.0184(2) 0.0732(12) Uani 1 1 d .
H43A H 0.2911 1.2884 0.0486 0.110 Uiso 1 1 calc R
H43B H 0.4287 1.2311 0.0350 0.110 Uiso 1 1 calc R
H43C H 0.3445 1.2797 -0.0257 0.110 Uiso 1 1 calc R
C44 C 0.5363(4) 1.4087(2) -0.08901(17) 0.0579(9) Uani 1 1 d .
H44 H 0.4641 1.4536 -0.0993 0.069 Uiso 1 1 calc R
C45 C 0.7473(4) 1.3420(2) -0.11669(18) 0.0637(10) Uani 1 1 d .
H45 H 0.8206 1.3400 -0.1445 0.076 Uiso 1 1 calc R
C46 C 1.1591(4) 0.1436(3) 0.5685(2) 0.0768(13) Uani 1 1 d .
H46A H 1.1903 0.1915 0.5658 0.115 Uiso 1 1 calc R
H46B H 1.2288 0.0939 0.5651 0.115 Uiso 1 1 calc R
H46C H 1.1122 0.1352 0.6110 0.115 Uiso 1 1 calc R
C47 C 0.8401(4) 0.7960(2) 0.22537(18) 0.0674(11) Uani 1 1 d .
H47A H 0.8990 0.7405 0.2268 0.101 Uiso 1 1 calc R
H47B H 0.7555 0.7918 0.2282 0.101 Uiso 1 1 calc R
H47C H 0.8511 0.8200 0.2627 0.101 Uiso 1 1 calc R
C48 C 0.4447(4) 1.3645(3) 0.08258(18) 0.0693(12) Uani 1 1 d .
H48A H 0.3704 1.3695 0.1126 0.104 Uiso 1 1 calc R
H48B H 0.4726 1.4140 0.0788 0.104 Uiso 1 1 calc R
H48C H 0.5101 1.3150 0.1001 0.104 Uiso 1 1 calc R
C49 C 1.0516(4) 0.4254(3) 0.2505(2) 0.0779(13) Uani 1 1 d .
C50 C 0.8697(4) 1.2574(3) 0.1146(2) 0.0694(11) Uani 1 1 d .
H50A H 0.8985 1.2449 0.1600 0.083 Uiso 1 1 calc R
H50B H 0.7990 1.2349 0.1154 0.083 Uiso 1 1 calc R
C51 C 1.3158(4) 0.8876(3) 0.1490(2) 0.0697(11) Uani 1 1 d .
H51A H 1.2760 0.8492 0.1366 0.084 Uiso 1 1 calc R
H51B H 1.2964 0.8895 0.1967 0.084 Uiso 1 1 calc R
C52 C 0.7748(4) 0.2560(3) 0.70283(18) 0.0734(12) Uani 1 1 d .
H52A H 0.7720 0.2037 0.6916 0.110 Uiso 1 1 calc R
H52B H 0.7264 0.2649 0.7446 0.110 Uiso 1 1 calc R
H52C H 0.8608 0.2532 0.7075 0.110 Uiso 1 1 calc R
C53 C 0.6788(4) 0.1749(3) 0.5056(3) 0.0850(14) Uani 1 1 d .
H53A H 0.7288 0.1688 0.4633 0.102 Uiso 1 1 calc R
H53B H 0.7232 0.1943 0.5347 0.102 Uiso 1 1 calc R
C54 C 0.6469(4) 0.2970(3) 0.3367(2) 0.0702(11) Uani 1 1 d .
H54A H 0.6286 0.2431 0.3516 0.084 Uiso 1 1 calc R
H54B H 0.7188 0.2962 0.3598 0.084 Uiso 1 1 calc R
C55 C 0.4357(4) 0.9998(3) 0.2787(2) 0.0816(14) Uani 1 1 d .
H55A H 0.4931 0.9439 0.2890 0.122 Uiso 1 1 calc R
H55B H 0.3889 1.0030 0.2409 0.122 Uiso 1 1 calc R
H55C H 0.3783 1.0116 0.3172 0.122 Uiso 1 1 calc R
C56 C 0.5797(4) 1.0585(3) 0.32207(19) 0.0780(13) Uani 1 1 d .
H56A H 0.6392 1.0033 0.3315 0.117 Uiso 1 1 calc R
H56B H 0.5212 1.0681 0.3605 0.117 Uiso 1 1 calc R
H56C H 0.6240 1.1008 0.3127 0.117 Uiso 1 1 calc R
C57 C 0.5851(4) 0.3307(3) 0.64317(19) 0.0726(12) Uani 1 1 d .
H57A H 0.5827 0.2792 0.6304 0.109 Uiso 1 1 calc R
H57B H 0.5463 0.3782 0.6099 0.109 Uiso 1 1 calc R
H57C H 0.5402 0.3364 0.6863 0.109 Uiso 1 1 calc R
C58 C 1.1572(4) 0.1676(3) 0.4482(2) 0.0856(14) Uani 1 1 d .
H58A H 1.1903 0.2147 0.4457 0.128 Uiso 1 1 calc R
H58B H 1.1079 0.1770 0.4101 0.128 Uiso 1 1 calc R
H58C H 1.2257 0.1165 0.4480 0.128 Uiso 1 1 calc R
C59 C 0.7270(5) 0.4071(3) 0.66798(18) 0.0748(12) Uani 1 1 d .
H59A H 0.6819 0.4133 0.7110 0.112 Uiso 1 1 calc R
H59B H 0.6897 0.4551 0.6347 0.112 Uiso 1 1 calc R
H59C H 0.8137 0.4039 0.6713 0.112 Uiso 1 1 calc R
C60 C 0.6751(5) 0.5868(3) 0.2235(2) 0.0821(14) Uani 1 1 d .
H60 H 0.5927 0.6207 0.2167 0.098 Uiso 1 1 calc R
C61 C 1.1013(4) 0.4273(4) 0.3153(2) 0.0876(15) Uani 1 1 d .
H61A H 1.1000 0.4843 0.3169 0.131 Uiso 1 1 calc R
H61B H 1.1865 0.3910 0.3181 0.131 Uiso 1 1 calc R
H61C H 1.0495 0.4080 0.3525 0.131 Uiso 1 1 calc R
C62 C 0.4778(4) 0.1865(3) 0.4922(3) 0.0862(14) Uani 1 1 d .
H62A H 0.4625 0.1877 0.4457 0.103 Uiso 1 1 calc R
H62B H 0.3979 0.2111 0.5155 0.103 Uiso 1 1 calc R
C63 C 0.8895(6) 0.5469(4) 0.1884(2) 0.0873(16) Uani 1 1 d .
H63 H 0.9539 0.5554 0.1566 0.105 Uiso 1 1 calc R
C64 C 0.7701(7) 0.5983(4) 0.1785(2) 0.1003(19) Uani 1 1 d .
H64 H 0.7542 0.6412 0.1409 0.120 Uiso 1 1 calc R
C65 C 1.0523(5) 0.3366(3) 0.2481(2) 0.0890(15) Uani 1 1 d .
H65A H 1.0201 0.3356 0.2065 0.134 Uiso 1 1 calc R
H65B H 1.0001 0.3178 0.2854 0.134 Uiso 1 1 calc R
H65C H 1.1371 0.2998 0.2511 0.134 Uiso 1 1 calc R
C66 C 0.8317(5) 1.3494(3) 0.0902(3) 0.0908(15) Uani 1 1 d .
H66A H 0.7559 1.3668 0.0653 0.109 Uiso 1 1 calc R
H66B H 0.8165 1.3804 0.1274 0.109 Uiso 1 1 calc R
C67 C 0.3099(4) 1.4364(3) -0.0092(2) 0.0870(15) Uani 1 1 d .
H67A H 0.2373 1.4393 0.0219 0.131 Uiso 1 1 calc R
H67B H 0.2879 1.4351 -0.0533 0.131 Uiso 1 1 calc R
H67C H 0.3383 1.4853 -0.0109 0.131 Uiso 1 1 calc R
C68 C 0.9281(6) 1.0847(5) 0.3059(3) 0.129(3) Uani 1 1 d .
H68A H 0.9020 1.0503 0.3462 0.155 Uiso 1 1 calc R
H68B H 0.8859 1.1440 0.3075 0.155 Uiso 1 1 calc R
C69 C 0.6744(6) 0.3100(4) 0.2653(3) 0.0975(16) Uani 1 1 d .
H69A H 0.7469 0.3317 0.2539 0.117 Uiso 1 1 calc R
H69B H 0.6921 0.2573 0.2483 0.117 Uiso 1 1 calc R
C70 C 0.4175(5) 1.1496(3) 0.2462(2) 0.102(2) Uani 1 1 d .
H70A H 0.4623 1.1915 0.2353 0.152 Uiso 1 1 calc R
H70B H 0.3600 1.1605 0.2848 0.152 Uiso 1 1 calc R
H70C H 0.3710 1.1520 0.2084 0.152 Uiso 1 1 calc R
C71 C 0.9398(7) 1.3635(4) 0.0460(3) 0.115(2) Uani 1 1 d .
H71A H 0.9157 1.3857 -0.0001 0.138 Uiso 1 1 calc R
H71B H 0.9734 1.4031 0.0613 0.138 Uiso 1 1 calc R
C72 C 1.4804(4) 0.9180(4) 0.0791(3) 0.0885(15) Uani 1 1 d .
H72A H 1.4967 0.8943 0.0379 0.106 Uiso 1 1 calc R
H72B H 1.5541 0.9333 0.0869 0.106 Uiso 1 1 calc R
C73 C 1.3698(4) 0.9914(3) 0.0742(2) 0.0820(13) Uani 1 1 d .
H73A H 1.3859 1.0368 0.0916 0.098 Uiso 1 1 calc R
H73B H 1.3489 1.0117 0.0275 0.098 Uiso 1 1 calc R
C74 C 0.9014(4) 1.0620(4) 0.2471(2) 0.0830(14) Uani 1 1 d .
H74A H 0.8862 1.0068 0.2578 0.100 Uiso 1 1 calc R
H74B H 0.8264 1.1032 0.2281 0.100 Uiso 1 1 calc R
C75 C 1.0320(6) 1.2808(5) 0.0503(3) 0.126(3) Uani 1 1 d .
H75A H 1.0768 1.2741 0.0067 0.151 Uiso 1 1 calc R
H75B H 1.0928 1.2742 0.0830 0.151 Uiso 1 1 calc R
C76 C 0.5642(8) 0.3703(5) 0.2374(3) 0.131(3) Uani 1 1 d .
H76A H 0.5345 0.3492 0.2031 0.157 Uiso 1 1 calc R
H76B H 0.5811 0.4236 0.2174 0.157 Uiso 1 1 calc R
C77 C 1.4516(4) 0.8582(3) 0.1352(3) 0.0912(15) Uani 1 1 d .
H77A H 1.4956 0.8567 0.1743 0.109 Uiso 1 1 calc R
H77B H 1.4764 0.8018 0.1239 0.109 Uiso 1 1 calc R
C79 C 0.5304(7) 0.1041(4) 0.5233(4) 0.136(3) Uani 1 1 d .
H79A H 0.5316 0.0644 0.4942 0.164 Uiso 1 1 calc R
H79B H 0.4836 0.0908 0.5655 0.164 Uiso 1 1 calc R
C80 C 1.0259(4) 0.0869(3) 0.5153(3) 0.104(2) Uani 1 1 d .
H80A H 0.9723 0.0981 0.4786 0.156 Uiso 1 1 calc R
H80B H 0.9782 0.0784 0.5575 0.156 Uiso 1 1 calc R
H80C H 1.0950 0.0368 0.5117 0.156 Uiso 1 1 calc R
C81 C 1.1420(6) 0.4505(5) 0.1939(3) 0.145(3) Uani 1 1 d .
H81A H 1.1435 0.5072 0.1944 0.218 Uiso 1 1 calc R
H81B H 1.1145 0.4481 0.1513 0.218 Uiso 1 1 calc R
H81C H 1.2252 0.4121 0.2002 0.218 Uiso 1 1 calc R
C82 C 1.0989(5) 1.0695(5) 0.2329(3) 0.126(3) Uani 1 1 d .
H82A H 1.1758 1.0243 0.2269 0.151 Uiso 1 1 calc R
H82B H 1.1149 1.1231 0.2130 0.151 Uiso 1 1 calc R
C83 C 0.4702(6) 0.3813(5) 0.2958(4) 0.145(3) Uani 1 1 d .
H83A H 0.4146 0.4389 0.2908 0.175 Uiso 1 1 calc R
H83B H 0.4197 0.3424 0.3003 0.175 Uiso 1 1 calc R
C84 C 1.0662(6) 1.0680(7) 0.2998(3) 0.161(4) Uani 1 1 d .
H84A H 1.0901 1.1114 0.3159 0.193 Uiso 1 1 calc R
H84B H 1.1071 1.0132 0.3257 0.193 Uiso 1 1 calc R
C85 C 0.6596(6) 0.1013(4) 0.5353(6) 0.191(5) Uani 1 1 d .
H85A H 0.6698 0.0921 0.5834 0.229 Uiso 1 1 calc R
H85B H 0.7203 0.0550 0.5166 0.229 Uiso 1 1 calc R
H17 H 0.736(3) 0.476(2) 0.4072(13) 0.033(8) Uiso 1 1 d .
H11 H 0.745(3) 1.1256(19) -0.0008(15) 0.034(8) Uiso 1 1 d .

loop_
_atom_site_aniso_label
_atom_site_aniso_U_11
_atom_site_aniso_U_22
_atom_site_aniso_U_33
_atom_site_aniso_U_23
_atom_site_aniso_U_13
_atom_site_aniso_U_12
K1 0.0391(4) 0.0333(3) 0.0555(4) -0.0111(3) 0.0022(3) -0.0051(3)
O1 0.0356(11) 0.0448(12) 0.0362(10) -0.0059(9) 0.0029(8) -0.0020(9)
O2 0.0357(11) 0.0324(11) 0.0431(11) -0.0059(8) 0.0015(8) 0.0009(9)
K2 0.0442(4) 0.0576(5) 0.0416(4) -0.0156(3) 0.0013(3) -0.0071(3)
N1 0.0389(13) 0.0375(14) 0.0414(13) -0.0050(11) -0.0027(10) -0.0035(11)
C4 0.0297(14) 0.0322(15) 0.0421(15) -0.0107(12) -0.0040(11) -0.0082(11)
N2 0.0386(13) 0.0511(16) 0.0398(13) -0.0141(11) 0.0047(10) -0.0156(12)
C6 0.0290(13) 0.0287(14) 0.0416(15) -0.0075(11) -0.0041(11) -0.0062(11)
C7 0.0330(14) 0.0392(16) 0.0313(14) -0.0066(11) -0.0016(10) -0.0078(12)
C8 0.0364(15) 0.0315(15) 0.0427(16) -0.0060(12) -0.0048(12) -0.0086(12)
C9 0.0287(14) 0.0388(16) 0.0503(17) -0.0197(13) -0.0016(12) -0.0052(12)
C10 0.0300(14) 0.0385(16) 0.0362(15) -0.0054(12) -0.0013(11) -0.0059(12)
C11 0.0309(14) 0.0406(17) 0.0352(15) -0.0074(12) -0.0014(11) -0.0049(12)
C12 0.0313(14) 0.0439(17) 0.0401(16) -0.0092(13) -0.0018(11) -0.0001(13)
C13 0.0418(17) 0.0312(15) 0.0525(18) -0.0032(13) -0.0128(13) -0.0072(13)
C14 0.0423(16) 0.0359(16) 0.0396(16) -0.0082(12) -0.0043(12) -0.0042(13)
C15 0.0402(16) 0.0474(18) 0.0339(15) -0.0023(12) -0.0017(11) -0.0122(14)
C16 0.0316(15) 0.0316(15) 0.0601(19) -0.0162(13) -0.0109(13) -0.0016(12)
C17 0.0281(14) 0.0373(16) 0.0443(16) -0.0130(13) -0.0014(11) -0.0079(13)
C18 0.0365(15) 0.0392(16) 0.0331(14) -0.0049(12) -0.0050(11) -0.0046(12)
O10 0.0724(18) 0.0741(19) 0.091(2) -0.0394(16) 0.0037(15) -0.0218(16)
C20 0.0468(18) 0.0383(17) 0.0443(17) -0.0125(13) -0.0086(13) -0.0013(14)
C21 0.0335(15) 0.0538(19) 0.0355(15) -0.0091(13) 0.0024(11) -0.0077(14)
O13 0.0531(16) 0.0347(14) 0.158(3) -0.0074(16) -0.0234(17) -0.0085(12)
C23 0.0393(17) 0.0359(17) 0.084(2) -0.0258(16) -0.0145(16) 0.0049(14)
O14 0.0420(14) 0.0745(19) 0.0781(18) 0.0151(14) 0.0052(12) -0.0052(13)
O11 0.0572(16) 0.141(3) 0.0548(15) -0.0412(16) 0.0018(12) -0.0300(17)
O15 0.0716(19) 0.092(2) 0.0765(18) -0.0455(16) -0.0050(14) 0.0029(16)
C27 0.0518(19) 0.0443(19) 0.0426(17) -0.0021(14) 0.0010(14) -0.0054(15)
C28 0.058(2) 0.0372(17) 0.0366(16) -0.0001(13) -0.0020(13) -0.0025(15)
O12 0.0512(15) 0.096(2) 0.0660(17) 0.0151(15) 0.0048(12) -0.0052(15)
C30 0.058(2) 0.0498(19) 0.0384(16) -0.0137(14) 0.0044(13) -0.0238(16)
C31 0.0460(18) 0.050(2) 0.0556(19) -0.0045(15) -0.0060(14) -0.0145(15)
C32 0.0451(18) 0.068(2) 0.0451(18) -0.0132(16) 0.0127(14) -0.0082(17)
C33 0.0467(19) 0.051(2) 0.055(2) -0.0126(15) -0.0063(14) 0.0049(16)
C34 0.0515(19) 0.0392(18) 0.057(2) -0.0024(15) 0.0033(15) -0.0037(15)
C35 0.056(2) 0.065(2) 0.0486(19) -0.0051(16) -0.0036(15) -0.0154(18)
C36 0.054(2) 0.055(2) 0.0517(19) -0.0058(16) -0.0015(15) -0.0140(17)
C37 0.073(2) 0.060(2) 0.0399(18) -0.0050(15) -0.0032(16) -0.017(2)
C38 0.049(2) 0.053(2) 0.064(2) -0.0042(17) -0.0105(16) 0.0099(17)
C39 0.062(2) 0.053(2) 0.058(2) -0.0071(16) -0.0167(16) -0.0176(18)
C40 0.086(3) 0.075(3) 0.045(2) -0.0269(18) 0.0208(17) -0.046(2)
C41 0.077(3) 0.0398(19) 0.057(2) -0.0096(15) -0.0077(17) -0.0059(18)
C42 0.094(3) 0.044(2) 0.050(2) 0.0020(16) -0.0005(19) -0.009(2)
C43 0.045(2) 0.091(3) 0.079(3) -0.013(2) -0.0023(18) -0.014(2)
C44 0.069(2) 0.0389(19) 0.054(2) -0.0050(15) -0.0104(17) 0.0025(17)
C45 0.076(3) 0.046(2) 0.059(2) -0.0041(16) 0.0143(18) -0.0125(19)
C46 0.050(2) 0.065(3) 0.104(3) -0.026(2) -0.027(2) 0.016(2)
C47 0.090(3) 0.042(2) 0.053(2) 0.0053(16) -0.0029(19) -0.0022(19)
C48 0.071(3) 0.068(3) 0.052(2) -0.0229(18) 0.0039(17) 0.009(2)
C49 0.072(3) 0.110(4) 0.070(3) -0.043(2) 0.037(2) -0.051(3)
C50 0.066(3) 0.067(3) 0.079(3) -0.028(2) -0.003(2) -0.016(2)
C51 0.075(3) 0.072(3) 0.066(2) -0.003(2) -0.006(2) -0.031(2)
C52 0.088(3) 0.067(3) 0.047(2) 0.0091(18) -0.0037(19) -0.007(2)
C53 0.054(2) 0.051(2) 0.150(4) -0.022(3) -0.031(3) -0.003(2)
C54 0.067(3) 0.062(3) 0.085(3) -0.029(2) -0.002(2) -0.013(2)
C55 0.061(3) 0.117(4) 0.071(3) -0.025(2) 0.025(2) -0.038(3)
C56 0.081(3) 0.108(4) 0.052(2) -0.033(2) 0.0141(19) -0.032(3)
C57 0.054(2) 0.092(3) 0.057(2) 0.000(2) 0.0172(17) -0.015(2)
C58 0.055(2) 0.080(3) 0.103(3) -0.038(3) 0.004(2) 0.018(2)
C59 0.114(4) 0.062(3) 0.046(2) -0.0179(17) 0.006(2) -0.020(2)
C60 0.126(4) 0.066(3) 0.047(2) -0.0036(19) -0.019(2) -0.016(3)
C61 0.054(2) 0.122(4) 0.112(4) -0.062(3) 0.019(2) -0.045(3)
C62 0.059(3) 0.075(3) 0.136(4) -0.030(3) -0.008(3) -0.028(2)
C63 0.133(5) 0.097(4) 0.051(2) -0.016(2) 0.027(3) -0.072(4)
C64 0.176(6) 0.087(4) 0.043(2) 0.006(2) -0.008(3) -0.056(4)
C65 0.074(3) 0.108(4) 0.095(3) -0.064(3) 0.017(2) -0.019(3)
C66 0.091(4) 0.070(3) 0.102(4) -0.017(3) -0.013(3) -0.006(3)
C67 0.062(3) 0.082(3) 0.084(3) -0.012(2) -0.008(2) 0.026(2)
C68 0.099(4) 0.214(8) 0.070(3) -0.048(4) 0.006(3) -0.030(5)
C69 0.114(4) 0.093(4) 0.089(4) -0.036(3) 0.019(3) -0.031(3)
C70 0.082(3) 0.092(4) 0.082(3) -0.008(3) 0.040(2) 0.024(3)
C71 0.157(6) 0.076(4) 0.108(4) -0.014(3) 0.014(4) -0.036(4)
C72 0.056(3) 0.114(4) 0.093(3) -0.015(3) 0.004(2) -0.026(3)
C73 0.077(3) 0.086(3) 0.079(3) 0.002(2) 0.000(2) -0.030(3)
C74 0.067(3) 0.125(4) 0.072(3) -0.039(3) 0.009(2) -0.041(3)
C75 0.121(5) 0.154(6) 0.142(5) -0.088(5) 0.059(4) -0.084(5)
C76 0.176(7) 0.122(5) 0.088(4) -0.039(4) -0.042(4) -0.006(5)
C77 0.068(3) 0.087(3) 0.098(4) -0.003(3) -0.010(2) 0.003(3)
C79 0.130(6) 0.075(4) 0.210(8) 0.006(4) -0.004(5) -0.059(4)
C80 0.063(3) 0.045(2) 0.210(6) -0.053(3) -0.027(3) 0.001(2)
C81 0.119(5) 0.214(8) 0.123(5) -0.054(5) 0.075(4) -0.092(6)
C82 0.063(3) 0.230(8) 0.114(4) -0.090(5) -0.003(3) -0.048(4)
C83 0.101(5) 0.144(6) 0.181(7) -0.089(5) -0.067(5) 0.040(4)
C84 0.103(5) 0.316(12) 0.085(4) -0.080(6) -0.012(3) -0.061(6)
C85 0.069(4) 0.070(4) 0.367(14) 0.061(6) 0.011(6) 0.007(3)

loop_
_atom_type_symbol
_atom_type_description
_atom_type_scat_dispersion_real
_atom_type_scat_dispersion_imag
_atom_type_scat_source
C C 0.0033 0.0016 'International Tables Vol C Tables 4.2.6.8 and 6.1.1.4'
H H 0.0000 0.0000 'International Tables Vol C Tables 4.2.6.8 and 6.1.1.4'
N N 0.0061 0.0033 'International Tables Vol C Tables 4.2.6.8 and 6.1.1.4'
O O 0.0106 0.0060 'International Tables Vol C Tables 4.2.6.8 and 6.1.1.4'
K K 0.2009 0.2494 'International Tables Vol C Tables 4.2.6.8 and 6.1.1.4'

loop_
_geom_angle_atom_site_label_1
_geom_angle_atom_site_label_2
_geom_angle_atom_site_label_3
_geom_angle
_geom_angle_site_symmetry_1
_geom_angle_site_symmetry_3
O2 K1 O2 86.10(7) . 2_666
O2 K1 O15 114.22(8) . .
O2 K1 O15 113.20(9) 2_666 .
O2 K1 O14 86.15(8) . .
O2 K1 O14 126.54(9) 2_666 .
O15 K1 O14 118.15(11) . .
O2 K1 O13 163.83(9) . .
O2 K1 O13 103.40(8) 2_666 .
O15 K1 O13 74.39(11) . .
O14 K1 O13 77.68(10) . .
O2 K1 C6 108.60(8) . .
O2 K1 C6 22.76(6) 2_666 .
O15 K1 C6 99.63(9) . .
O14 K1 C6 129.56(8) . .
O13 K1 C6 82.22(8) . .
O2 K1 C35 73.95(9) . .
O2 K1 C35 140.50(8) 2_666 .
O15 K1 C35 106.08(10) . .
O14 K1 C35 21.86(8) . .
O13 K1 C35 90.69(10) . .
C6 K1 C35 150.40(8) . .
O2 K1 K1 43.66(6) . 2_666
O2 K1 K1 42.44(5) 2_666 2_666
O15 K1 K1 123.37(8) . 2_666
O14 K1 K1 111.50(8) . 2_666
O13 K1 K1 144.10(8) . 2_666
C6 K1 K1 65.02(6) . 2_666
C35 K1 K1 110.30(7) . 2_666
C7 O1 K2 158.11(19) . 2_775
C7 O1 K2 104.23(18) . .
K2 O1 K2 95.92(7) 2_775 .
C6 O2 K1 159.46(19) 2_666 .
C6 O2 K1 104.74(17) 2_666 2_666
K1 O2 K1 93.90(7) . 2_666
O1 K2 O1 84.08(7) 2_775 .
O1 K2 O10 113.59(8) 2_775 .
O1 K2 O10 118.06(9) . .
O1 K2 O12 86.02(8) 2_775 .
O1 K2 O12 125.52(10) . .
O10 K2 O12 114.98(11) . .
O1 K2 O11 163.56(8) 2_775 .
O1 K2 O11 102.81(8) . .
O10 K2 O11 76.63(10) . .
O12 K2 O11 77.82(9) . .
O1 K2 C7 106.64(8) 2_775 .
O1 K2 C7 22.82(6) . .
O10 K2 C7 104.53(9) . .
O12 K2 C7 129.21(9) . .
O11 K2 C7 81.86(8) . .
O1 K2 K2 42.79(5) 2_775 2_775
O1 K2 K2 41.30(4) . 2_775
O10 K2 K2 125.93(7) . 2_775
O12 K2 K2 110.53(8) . 2_775
O11 K2 K2 141.98(8) . 2_775
C7 K2 K2 63.93(5) . 2_775
C11 N1 C14 121.6(2) . .
C9 C4 C6 121.4(3) . .
C9 C4 C17 118.8(2) . .
C6 C4 C17 119.8(2) . .
C17 N2 C30 120.3(3) . .
O2 C6 C4 121.1(2) 2_666 .
O2 C6 C8 122.6(2) 2_666 .
C4 C6 C8 116.3(2) . .
O2 C6 K1 52.49(14) 2_666 .
C4 C6 K1 99.16(17) . .
C8 C6 K1 117.29(18) . .
O1 C7 C10 121.0(2) . .
O1 C7 C18 122.6(3) . .
C10 C7 C18 116.4(2) . .
O1 C7 K2 52.96(15) . .
C10 C7 K2 97.82(19) . .
C18 C7 K2 117.70(18) . .
C13 C8 C6 118.9(3) . .
C13 C8 C27 121.0(3) . .
C6 C8 C27 120.1(2) . .
C16 C9 C4 122.4(3) . .
C12 C10 C7 121.5(3) . .
C12 C10 C11 118.9(3) . .
C7 C10 C11 119.6(2) . .
N1 C11 C10 121.8(3) . .
C21 C12 C10 121.8(3) . .
C8 C13 C16 124.9(3) . .
C34 C14 N1 121.4(3) . .
C34 C14 C20 120.0(3) . .
N1 C14 C20 118.6(3) . .
C18 C15 C21 124.5(3) . .
C9 C16 C13 116.2(3) . .
C9 C16 C23 122.7(3) . .
C13 C16 C23 121.0(3) . .
N2 C17 C4 121.8(3) . .
C15 C18 C7 118.8(3) . .
C15 C18 C28 121.1(3) . .
C7 C18 C28 120.0(2) . .
C75 O10 C50 104.4(4) . .
C75 O10 K2 130.9(3) . .
C50 O10 K2 121.4(3) . .
C44 C20 C14 116.5(3) . .
C44 C20 C33 122.3(3) . .
C14 C20 C33 121.2(3) . .
C12 C21 C15 116.9(3) . .
C12 C21 C32 123.1(3) . .
C15 C21 C32 120.0(3) . .
C62 O13 C53 107.9(3) . .
C62 O13 K1 119.9(2) . .
C53 O13 K1 132.2(3) . .
C80 C23 C46 110.7(4) . .
C80 C23 C58 108.6(4) . .
C46 C23 C58 105.9(3) . .
C80 C23 C16 108.4(3) . .
C46 C23 C16 111.6(3) . .
C58 C23 C16 111.6(3) . .
C39 O14 C35 110.6(3) . .
C39 O14 K1 133.5(2) . .
C35 O14 K1 112.0(2) . .
C82 O11 C74 108.0(3) . .
C82 O11 K2 118.5(3) . .
C74 O11 K2 133.3(2) . .
C83 O15 C54 103.8(3) . .
C83 O15 K1 130.2(3) . .
C54 O15 K1 123.4(2) . .
C59 C27 C52 107.1(3) . .
C59 C27 C8 109.2(3) . .
C52 C27 C8 112.5(3) . .
C59 C27 C57 110.6(3) . .
C52 C27 C57 107.5(3) . .
C8 C27 C57 109.9(3) . .
C47 C28 C41 107.6(3) . .
C47 C28 C18 113.1(3) . .
C41 C28 C18 109.7(3) . .
C47 C28 C38 107.5(3) . .
C41 C28 C38 109.6(3) . .
C18 C28 C38 109.3(3) . .
C51 O12 C73 110.3(3) . .
C51 O12 K2 131.0(3) . .
C73 O12 K2 114.6(2) . .
C37 C30 N2 121.4(3) . .
C37 C30 C40 120.1(3) . .
N2 C30 C40 118.4(3) . .
C35 C31 C36 103.8(3) . .
C70 C32 C56 109.9(4) . .
C70 C32 C55 108.1(4) . .
C56 C32 C55 108.4(3) . .
C70 C32 C21 111.5(3) . .
C56 C32 C21 109.1(3) . .
C55 C32 C21 109.7(3) . .
C43 C33 C48 111.1(3) . .
C43 C33 C20 110.9(3) . .
C48 C33 C20 109.6(3) . .
C43 C33 C67 107.8(4) . .
C48 C33 C67 106.0(3) . .
C20 C33 C67 111.3(3) . .
C45 C34 C14 121.1(3) . .
O14 C35 C31 107.1(3) . .
O14 C35 K1 46.19(16) . .
C31 C35 K1 138.7(2) . .
C39 C36 C31 104.1(3) . .
C60 C37 C30 121.4(4) . .
O14 C39 C36 108.1(3) . .
C63 C40 C30 116.3(4) . .
C63 C40 C49 121.9(4) . .
C30 C40 C49 121.9(4) . .
C45 C42 C44 119.8(3) . .
C42 C44 C20 123.2(3) . .
C42 C45 C34 119.4(4) . .
C61 C49 C65 109.6(4) . .
C61 C49 C40 111.7(3) . .
C65 C49 C40 109.2(4) . .
C61 C49 C81 107.1(4) . .
C65 C49 C81 107.8(4) . .
C40 C49 C81 111.3(5) . .
O10 C50 C66 106.9(4) . .
O12 C51 C77 108.2(4) . .
C85 C53 O13 106.6(4) . .
O15 C54 C69 107.8(4) . .
C37 C60 C64 119.3(5) . .
O13 C62 C79 108.2(4) . .
C40 C63 C64 123.1(4) . .
C60 C64 C63 119.6(4) . .
C71 C66 C50 103.7(4) . .
C74 C68 C84 103.7(4) . .
C76 C69 C54 105.6(5) . .
C75 C71 C66 105.1(5) . .
C77 C72 C73 105.7(4) . .
O12 C73 C72 107.4(4) . .
O11 C74 C68 108.1(4) . .
O10 C75 C71 107.3(5) . .
C69 C76 C83 104.4(5) . .
C72 C77 C51 105.7(4) . .
C62 C79 C85 104.1(5) . .
C84 C82 O11 110.0(5) . .
O15 C83 C76 104.3(5) . .
C82 C84 C68 105.3(5) . .
C53 C85 C79 108.3(5) . .

loop_
_geom_bond_atom_site_label_1
_geom_bond_atom_site_label_2
_geom_bond_distance
_geom_bond_site_symmetry_2
K1 O2 2.605(2) .
K1 O2 2.665(2) 2_666
K1 O15 2.740(3) .
K1 O14 2.746(3) .
K1 O13 2.756(3) .
K1 C6 3.249(3) .
K1 C35 3.530(4) .
K1 K1 3.852(2) 2_666
O1 C7 1.300(3) .
O1 K2 2.599(2) 2_775
O1 K2 2.675(3) .
O2 C6 1.300(3) 2_666
O2 K1 2.665(2) 2_666
K2 O1 2.599(2) 2_775
K2 O10 2.767(3) .
K2 O12 2.769(3) .
K2 O11 2.770(3) .
K2 C7 3.249(3) .
K2 K2 3.9177(17) 2_775
N1 C11 1.277(4) .
N1 C14 1.407(4) .
C4 C9 1.409(4) .
C4 C6 1.426(4) .
C4 C17 1.447(4) .
N2 C17 1.277(4) .
N2 C30 1.409(4) .
C6 O2 1.300(3) 2_666
C6 C8 1.445(4) .
C7 C10 1.428(4) .
C7 C18 1.444(4) .
C8 C13 1.379(4) .
C8 C27 1.537(4) .
C9 C16 1.368(4) .
C10 C12 1.413(4) .
C10 C11 1.451(4) .
C12 C21 1.364(4) .
C13 C16 1.405(4) .
C14 C34 1.392(5) .
C14 C20 1.420(4) .
C15 C18 1.384(4) .
C15 C21 1.408(4) .
C16 C23 1.539(4) .
C18 C28 1.537(4) .
O10 C75 1.400(7) .
O10 C50 1.428(5) .
C20 C44 1.385(5) .
C20 C33 1.537(5) .
C21 C32 1.547(4) .
O13 C62 1.405(5) .
O13 C53 1.413(5) .
C23 C80 1.501(6) .
C23 C46 1.518(5) .
C23 C58 1.534(6) .
O14 C39 1.400(4) .
O14 C35 1.417(4) .
O11 C82 1.396(6) .
O11 C74 1.411(5) .
O15 C83 1.414(6) .
O15 C54 1.423(5) .
C27 C59 1.523(6) .
C27 C52 1.528(5) .
C27 C57 1.539(6) .
C28 C47 1.520(5) .
C28 C41 1.536(5) .
C28 C38 1.538(5) .
O12 C51 1.392(5) .
O12 C73 1.407(5) .
C30 C37 1.394(5) .
C30 C40 1.418(5) .
C31 C35 1.494(5) .
C31 C36 1.520(5) .
C32 C70 1.518(6) .
C32 C56 1.534(6) .
C32 C55 1.538(6) .
C33 C43 1.527(6) .
C33 C48 1.531(5) .
C33 C67 1.550(5) .
C34 C45 1.387(5) .
C36 C39 1.512(5) .
C37 C60 1.371(5) .
C40 C63 1.383(7) .
C40 C49 1.540(7) .
C42 C45 1.369(6) .
C42 C44 1.381(6) .
C49 C61 1.523(7) .
C49 C65 1.530(7) .
C49 C81 1.547(6) .
C50 C66 1.501(6) .
C51 C77 1.483(6) .
C53 C85 1.359(8) .
C54 C69 1.456(6) .
C60 C64 1.376(8) .
C62 C79 1.407(7) .
C63 C64 1.387(8) .
C66 C71 1.495(8) .
C68 C74 1.438(7) .
C68 C84 1.502(9) .
C69 C76 1.454(8) .
C71 C75 1.478(9) .
C72 C77 1.464(7) .
C72 C73 1.480(7) .
C76 C83 1.517(10) .
C79 C85 1.504(10) .
C82 C84 1.385(8) .
